data_4024678
loop_
_publ_author_name
'Olga Mass'
'Marcin Ptaszek'
'Masahiko Taniguchi'
'James R. Diers'
'Hooi Ling Kee'
'David F. Bocian'
'Dewey Holten'
'Jonathan S. Lindsey'

_publ_section_title
;
Synthesis and Photochemical Properties of 12-Substituted versus
13-Substituted Chlorins
;
_journal_name_full 'Journal of Organic Chemistry'
_journal_page_first 5276
_journal_page_last 5289
_journal_paper_doi 10.1021/jo900706x
_journal_volume 74
_journal_year 2009
_chemical_formula_sum 'C24 H21 Br N4 O'
_chemical_formula_weight 461.36
_chemical_name_systematic
; 
 ? 
;
_space_group_IT_number 14
_symmetry_cell_setting monoclinic
_symmetry_space_group_name_Hall '-P 2ybc'
_symmetry_space_group_name_H-M 'P 1 21/c 1'
_atom_sites_solution_hydrogens geom
_atom_sites_solution_primary direct
_atom_sites_solution_secondary difmap
_audit_creation_method SHELXL-97
_cell_angle_alpha 90.00
_cell_angle_beta 116.863(4)
_cell_angle_gamma 90.00
_cell_formula_units_Z 4
_cell_length_a 13.4761(9)
_cell_length_b 11.2751(7)
_cell_length_c 14.8026(8)
_cell_measurement_reflns_used 4644
_cell_measurement_temperature 110
_cell_measurement_theta_max 24.71
_cell_measurement_theta_min 2.38
_cell_volume 2006.5(2)
_computing_cell_refinement SAINT
_computing_data_collection Apex2
_computing_data_reduction SAINT
_computing_molecular_graphics NRCVAX
_computing_publication_material cif2tables.py
_computing_structure_refinement XL
_computing_structure_solution SIR92
_diffrn_ambient_temperature 110(2)
_diffrn_measured_fraction_theta_full 0.998
_diffrn_measured_fraction_theta_max 0.998
_diffrn_measurement_device_type 'Bruker-Nonius X8 Apex2'
_diffrn_measurement_method 'phi and omega scans'
_diffrn_radiation_monochromator graphite
_diffrn_radiation_source 'fine-focus sealed tube'
_diffrn_radiation_type MoK\a
_diffrn_radiation_wavelength 0.71070
_diffrn_reflns_av_R_equivalents 0.0762
_diffrn_reflns_av_sigmaI/netI 0.0492
_diffrn_reflns_limit_h_max 16
_diffrn_reflns_limit_h_min -16
_diffrn_reflns_limit_k_max 13
_diffrn_reflns_limit_k_min -13
_diffrn_reflns_limit_l_max 18
_diffrn_reflns_limit_l_min -18
_diffrn_reflns_number 33210
_diffrn_reflns_theta_full 26.03
_diffrn_reflns_theta_max 26.03
_diffrn_reflns_theta_min 1.69
_exptl_absorpt_coefficient_mu 2.073
_exptl_absorpt_correction_T_max 0.8857
_exptl_absorpt_correction_T_min 0.6470
_exptl_absorpt_correction_type multi-scan
_exptl_absorpt_process_details SADABS
_exptl_crystal_colour purple
_exptl_crystal_density_diffrn 1.527
_exptl_crystal_density_method 'not measured'
_exptl_crystal_description prism
_exptl_crystal_F_000 944
_exptl_crystal_size_max 0.23
_exptl_crystal_size_mid 0.14
_exptl_crystal_size_min 0.06
_refine_diff_density_max 0.538
_refine_diff_density_min -0.602
_refine_diff_density_rms 0.136
_refine_ls_extinction_method none
_refine_ls_goodness_of_fit_ref 1.057
_refine_ls_hydrogen_treatment constr
_refine_ls_matrix_type full
_refine_ls_number_parameters 274
_refine_ls_number_reflns 3950
_refine_ls_number_restraints 0
_refine_ls_restrained_S_all 1.057
_refine_ls_R_factor_all 0.0607
_refine_ls_R_factor_gt 0.0384
_refine_ls_shift/su_max 0.000
_refine_ls_shift/su_mean 0.000
_refine_ls_structure_factor_coef Fsqd
_refine_ls_weighting_details 'calc w=1/[\s^2^(Fo^2^)+(0.0586P)^2^+0.0000P] where P=(Fo^2^+2Fc^2^)/3'
_refine_ls_weighting_scheme calc
_refine_ls_wR_factor_gt 0.0884
_refine_ls_wR_factor_ref 0.1057
_reflns_number_gt 3010
_reflns_number_total 3950
_reflns_threshold_expression >2sigma(I)
_cod_data_source_file jo900706x_si_001.cif
_cod_data_source_block x08155
_cod_original_sg_symbol_H-M 'P 21/c'
_cod_database_code 4024678

loop_
_symmetry_equiv_pos_as_xyz
'x, y, z'
'-x, y+1/2, -z+1/2'
'-x, -y, -z'
'x, -y-1/2, z-1/2'

loop_
_atom_site_label
_atom_site_type_symbol
_atom_site_fract_x
_atom_site_fract_y
_atom_site_fract_z
_atom_site_U_iso_or_equiv
_atom_site_adp_type
_atom_site_occupancy
_atom_site_symmetry_multiplicity
_atom_site_calc_flag
_atom_site_refinement_flags
_atom_site_disorder_assembly
_atom_site_disorder_group
Br1 Br 0.22907(3) 0.23411(3) 0.16840(2) 0.02790(13) Uani 1 1 d . . .
N1 N 0.2672(2) -0.2488(2) 0.47827(19) 0.0254(6) Uani 1 1 d . . .
H1 H 0.3028 -0.2024 0.4548 0.030 Uiso 1 1 calc R . .
N2 N 0.4873(2) -0.2336(2) 0.49313(19) 0.0241(6) Uani 1 1 d . . .
N3 N 0.4311(2) -0.0242(2) 0.36082(17) 0.0220(6) Uani 1 1 d . . .
H3N H 0.3963 -0.0692 0.3860 0.026 Uiso 1 1 calc R . .
N4 N 0.2052(2) -0.0341(2) 0.34622(17) 0.0223(6) Uani 1 1 d . . .
C1 C 0.1603(3) -0.2316(3) 0.4622(2) 0.0273(7) Uani 1 1 d . . .
C2 C 0.1356(3) -0.3269(3) 0.5125(2) 0.0303(8) Uani 1 1 d . . .
H2 H 0.0671 -0.3388 0.5151 0.036 Uiso 1 1 calc R . .
C3 C 0.2264(3) -0.3973(3) 0.5558(2) 0.0315(8) Uani 1 1 d . . .
H3 H 0.2321 -0.4677 0.5932 0.038 Uiso 1 1 calc R . .
C4 C 0.3118(3) -0.3484(3) 0.5361(2) 0.0281(8) Uani 1 1 d . . .
C5 C 0.4199(3) -0.3866(3) 0.5688(2) 0.0295(8) Uani 1 1 d . . .
H5 H 0.4406 -0.4567 0.6086 0.035 Uiso 1 1 calc R . .
C6 C 0.5022(3) -0.3336(3) 0.5498(2) 0.0276(7) Uani 1 1 d . . .
C7 C 0.6150(3) -0.3778(3) 0.5874(2) 0.0306(8) Uani 1 1 d . . .
H7 H 0.6452 -0.4458 0.6288 0.037 Uiso 1 1 calc R . .
C8 C 0.6686(3) -0.3044(3) 0.5529(2) 0.0304(8) Uani 1 1 d . . .
H8 H 0.7438 -0.3101 0.5646 0.036 Uiso 1 1 calc R . .
C9 C 0.5883(3) -0.2149(3) 0.4940(2) 0.0256(7) Uani 1 1 d . . .
C10 C 0.6126(3) -0.1232(3) 0.4440(2) 0.0254(7) Uani 1 1 d . . .
H10 H 0.6871 -0.1192 0.4536 0.030 Uiso 1 1 calc R . .
C11 C 0.5406(3) -0.0370(3) 0.3819(2) 0.0220(7) Uani 1 1 d . . .
C12 C 0.5628(3) 0.0536(3) 0.3249(2) 0.0225(7) Uani 1 1 d . . .
C13 C 0.4657(2) 0.1158(3) 0.2726(2) 0.0222(7) Uani 1 1 d . . .
H13 H 0.4560 0.1806 0.2283 0.027 Uiso 1 1 calc R . .
C14 C 0.3829(2) 0.0682(3) 0.2951(2) 0.0217(7) Uani 1 1 d . . .
C15 C 0.2716(3) 0.1039(3) 0.2602(2) 0.0236(7) Uani 1 1 d . . .
C16 C 0.1909(3) 0.0615(3) 0.2846(2) 0.0224(7) Uani 1 1 d . . .
C17 C 0.0763(3) 0.1135(3) 0.2445(2) 0.0291(8) Uani 1 1 d . . .
H17A H 0.0345 0.1022 0.1704 0.035 Uiso 1 1 calc R . .
H17B H 0.0798 0.1993 0.2599 0.035 Uiso 1 1 calc R . .
C18 C 0.0223(3) 0.0448(3) 0.2996(2) 0.0269(7) Uani 1 1 d . . .
C19 C 0.1099(3) -0.0496(3) 0.3541(2) 0.0245(7) Uani 1 1 d . . .
C20 C 0.0902(3) -0.1404(3) 0.4070(2) 0.0276(8) Uani 1 1 d . . .
H20 H 0.0188 -0.1401 0.4051 0.033 Uiso 1 1 calc R . .
C21 C -0.0898(3) -0.0085(3) 0.2252(2) 0.0320(8) Uani 1 1 d . . .
H21A H -0.0789 -0.0602 0.1772 0.048 Uiso 1 1 calc R . .
H21B H -0.1414 0.0555 0.1882 0.048 Uiso 1 1 calc R . .
H21C H -0.1205 -0.0548 0.2627 0.048 Uiso 1 1 calc R . .
C22 C 0.0064(3) 0.1235(3) 0.3772(3) 0.0358(8) Uani 1 1 d . . .
H22A H -0.0263 0.0762 0.4125 0.054 Uiso 1 1 calc R . .
H22B H -0.0433 0.1896 0.3420 0.054 Uiso 1 1 calc R . .
H22C H 0.0786 0.1546 0.4263 0.054 Uiso 1 1 calc R . .
C23 C 0.6689(3) 0.0744(3) 0.3209(2) 0.0254(7) Uani 1 1 d . . .
O1 O 0.75146(18) 0.0138(2) 0.36895(16) 0.0297(5) Uani 1 1 d . . .
C24 C 0.6705(3) 0.1735(3) 0.2539(2) 0.0310(8) Uani 1 1 d . . .
H24A H 0.7458 0.1820 0.2602 0.047 Uiso 1 1 calc R . .
H24B H 0.6485 0.2476 0.2745 0.047 Uiso 1 1 calc R . .
H24C H 0.6184 0.1557 0.1834 0.047 Uiso 1 1 calc R . .

loop_
_atom_site_aniso_label
_atom_site_aniso_U_11
_atom_site_aniso_U_22
_atom_site_aniso_U_33
_atom_site_aniso_U_23
_atom_site_aniso_U_13
_atom_site_aniso_U_12
Br1 0.0241(2) 0.0318(2) 0.02937(19) 0.00794(14) 0.01340(15) 0.00457(14)
N1 0.0268(16) 0.0269(16) 0.0228(14) 0.0020(10) 0.0115(12) -0.0032(12)
N2 0.0241(15) 0.0268(15) 0.0195(13) -0.0006(10) 0.0080(12) 0.0016(12)
N3 0.0193(15) 0.0239(14) 0.0242(13) 0.0013(11) 0.0110(12) -0.0009(11)
N4 0.0203(15) 0.0259(15) 0.0195(13) -0.0015(11) 0.0080(11) -0.0009(11)
C1 0.0255(19) 0.0325(19) 0.0233(16) -0.0030(13) 0.0104(14) -0.0067(15)
C2 0.030(2) 0.034(2) 0.0248(17) 0.0004(14) 0.0104(15) -0.0099(16)
C3 0.039(2) 0.0290(19) 0.0230(16) 0.0008(14) 0.0105(16) -0.0094(16)
C4 0.032(2) 0.0274(19) 0.0202(16) 0.0001(13) 0.0075(15) -0.0051(15)
C5 0.034(2) 0.0268(19) 0.0209(16) 0.0018(13) 0.0063(15) -0.0008(15)
C6 0.032(2) 0.0263(18) 0.0189(15) -0.0004(13) 0.0069(15) 0.0014(15)
C7 0.036(2) 0.0256(19) 0.0243(17) 0.0020(13) 0.0079(16) 0.0079(16)
C8 0.027(2) 0.031(2) 0.0269(17) 0.0015(14) 0.0072(15) 0.0072(15)
C9 0.0259(19) 0.0280(18) 0.0195(15) -0.0034(13) 0.0073(14) 0.0022(14)
C10 0.0224(18) 0.0307(19) 0.0211(16) -0.0032(13) 0.0081(14) 0.0029(14)
C11 0.0193(17) 0.0259(18) 0.0197(15) -0.0055(12) 0.0080(14) -0.0028(13)
C12 0.0223(18) 0.0255(18) 0.0199(15) -0.0035(12) 0.0096(14) -0.0025(14)
C13 0.0208(17) 0.0256(18) 0.0191(15) -0.0022(12) 0.0080(13) -0.0023(14)
C14 0.0192(17) 0.0263(17) 0.0180(15) -0.0010(12) 0.0070(13) 0.0014(13)
C15 0.0235(18) 0.0245(17) 0.0234(16) -0.0010(13) 0.0112(14) 0.0000(14)
C16 0.0203(17) 0.0232(17) 0.0204(15) -0.0016(12) 0.0064(14) 0.0024(13)
C17 0.0200(18) 0.0323(19) 0.0357(18) 0.0063(14) 0.0133(15) 0.0040(14)
C18 0.0213(18) 0.0319(19) 0.0275(17) 0.0009(14) 0.0111(15) -0.0004(15)
C19 0.0205(18) 0.0286(18) 0.0238(16) -0.0039(13) 0.0096(14) -0.0053(14)
C20 0.0187(18) 0.037(2) 0.0264(17) -0.0030(14) 0.0099(14) -0.0065(15)
C21 0.0208(19) 0.040(2) 0.0318(18) 0.0044(15) 0.0091(16) 0.0012(15)
C22 0.032(2) 0.039(2) 0.0387(19) -0.0026(16) 0.0177(17) 0.0006(17)
C23 0.0227(19) 0.0311(19) 0.0207(16) -0.0047(13) 0.0084(14) -0.0012(15)
O1 0.0204(13) 0.0364(14) 0.0315(12) -0.0005(10) 0.0112(11) 0.0009(11)
C24 0.0254(19) 0.037(2) 0.0325(18) 0.0032(15) 0.0144(16) -0.0010(15)

loop_
_atom_type_symbol
_atom_type_description
_atom_type_scat_dispersion_real
_atom_type_scat_dispersion_imag
_atom_type_scat_source
C C 0.0033 0.0016 'International Tables Vol C Tables 4.2.6.8 and 6.1.1.4'
H H 0.0000 0.0000 'International Tables Vol C Tables 4.2.6.8 and 6.1.1.4'
Br Br -0.2901 2.4595 'International Tables Vol C Tables 4.2.6.8 and 6.1.1.4'
N N 0.0061 0.0033 'International Tables Vol C Tables 4.2.6.8 and 6.1.1.4'
O O 0.0106 0.0060 'International Tables Vol C Tables 4.2.6.8 and 6.1.1.4'

loop_
_geom_angle_atom_site_label_1
_geom_angle_atom_site_label_2
_geom_angle_atom_site_label_3
_geom_angle
_geom_angle_site_symmetry_1
_geom_angle_site_symmetry_3
_geom_angle_publ_flag
C1 N1 C4 110.8(3) . . ?
C1 N1 H1 124.6 . . ?
C4 N1 H1 124.6 . . ?
C6 N2 C9 104.6(3) . . ?
C11 N3 C14 110.9(2) . . ?
C11 N3 H3N 124.6 . . ?
C14 N3 H3N 124.6 . . ?
C19 N4 C16 107.8(3) . . ?
N1 C1 C20 126.4(3) . . ?
N1 C1 C2 106.2(3) . . ?
C20 C1 C2 127.4(3) . . ?
C3 C2 C1 108.3(3) . . ?
C3 C2 H2 125.8 . . ?
C1 C2 H2 125.8 . . ?
C2 C3 C4 108.5(3) . . ?
C2 C3 H3 125.7 . . ?
C4 C3 H3 125.7 . . ?
N1 C4 C5 124.7(3) . . ?
N1 C4 C3 106.1(3) . . ?
C5 C4 C3 129.1(3) . . ?
C4 C5 C6 127.2(3) . . ?
C4 C5 H5 116.4 . . ?
C6 C5 H5 116.4 . . ?
N2 C6 C5 124.6(3) . . ?
N2 C6 C7 110.9(3) . . ?
C5 C6 C7 124.5(3) . . ?
C8 C7 C6 107.0(3) . . ?
C8 C7 H7 126.5 . . ?
C6 C7 H7 126.5 . . ?
C7 C8 C9 105.9(3) . . ?
C7 C8 H8 127.0 . . ?
C9 C8 H8 127.0 . . ?
N2 C9 C10 125.4(3) . . ?
N2 C9 C8 111.5(3) . . ?
C10 C9 C8 123.1(3) . . ?
C11 C10 C9 127.6(3) . . ?
C11 C10 H10 116.2 . . ?
C9 C10 H10 116.2 . . ?
N3 C11 C10 125.7(3) . . ?
N3 C11 C12 106.2(3) . . ?
C10 C11 C12 128.1(3) . . ?
C13 C12 C11 107.2(3) . . ?
C13 C12 C23 126.1(3) . . ?
C11 C12 C23 126.7(3) . . ?
C12 C13 C14 109.0(3) . . ?
C12 C13 H13 125.5 . . ?
C14 C13 H13 125.5 . . ?
N3 C14 C15 124.2(3) . . ?
N3 C14 C13 106.7(3) . . ?
C15 C14 C13 129.1(3) . . ?
C16 C15 C14 129.9(3) . . ?
C16 C15 Br1 115.8(2) . . ?
C14 C15 Br1 114.2(2) . . ?
N4 C16 C15 123.9(3) . . ?
N4 C16 C17 112.5(3) . . ?
C15 C16 C17 123.6(3) . . ?
C16 C17 C18 104.2(3) . . ?
C16 C17 H17A 110.9 . . ?
C18 C17 H17A 110.9 . . ?
C16 C17 H17B 110.9 . . ?
C18 C17 H17B 110.9 . . ?
H17A C17 H17B 108.9 . . ?
C19 C18 C17 101.2(2) . . ?
C19 C18 C21 112.5(3) . . ?
C17 C18 C21 111.6(3) . . ?
C19 C18 C22 110.1(3) . . ?
C17 C18 C22 111.5(3) . . ?
C21 C18 C22 109.7(3) . . ?
N4 C19 C20 125.2(3) . . ?
N4 C19 C18 113.8(3) . . ?
C20 C19 C18 121.0(3) . . ?
C19 C20 C1 128.9(3) . . ?
C19 C20 H20 115.6 . . ?
C1 C20 H20 115.6 . . ?
C18 C21 H21A 109.5 . . ?
C18 C21 H21B 109.5 . . ?
H21A C21 H21B 109.5 . . ?
C18 C21 H21C 109.5 . . ?
H21A C21 H21C 109.5 . . ?
H21B C21 H21C 109.5 . . ?
C18 C22 H22A 109.5 . . ?
C18 C22 H22B 109.5 . . ?
H22A C22 H22B 109.5 . . ?
C18 C22 H22C 109.5 . . ?
H22A C22 H22C 109.5 . . ?
H22B C22 H22C 109.5 . . ?
O1 C23 C12 122.1(3) . . ?
O1 C23 C24 121.3(3) . . ?
C12 C23 C24 116.6(3) . . ?
C23 C24 H24A 109.5 . . ?
C23 C24 H24B 109.5 . . ?
H24A C24 H24B 109.5 . . ?
C23 C24 H24C 109.5 . . ?
H24A C24 H24C 109.5 . . ?
H24B C24 H24C 109.5 . . ?

loop_
_geom_bond_atom_site_label_1
_geom_bond_atom_site_label_2
_geom_bond_distance
_geom_bond_site_symmetry_2
_geom_bond_publ_flag
Br1 C15 1.904(3) . ?
N1 C1 1.363(4) . ?
N1 C4 1.375(4) . ?
N1 H1 0.8800 . ?
N2 C6 1.365(4) . ?
N2 C9 1.371(4) . ?
N3 C11 1.371(4) . ?
N3 C14 1.372(4) . ?
N3 H3N 0.8800 . ?
N4 C19 1.353(4) . ?
N4 C16 1.368(4) . ?
C1 C20 1.386(4) . ?
C1 C2 1.430(4) . ?
C2 C3 1.352(5) . ?
C2 H2 0.9500 . ?
C3 C4 1.422(5) . ?
C3 H3 0.9500 . ?
C4 C5 1.380(4) . ?
C5 C6 1.396(5) . ?
C5 H5 0.9500 . ?
C6 C7 1.450(5) . ?
C7 C8 1.342(5) . ?
C7 H7 0.9500 . ?
C8 C9 1.448(5) . ?
C8 H8 0.9500 . ?
C9 C10 1.394(4) . ?
C10 C11 1.387(4) . ?
C10 H10 0.9500 . ?
C11 C12 1.440(4) . ?
C12 C13 1.374(4) . ?
C12 C23 1.477(4) . ?
C13 C14 1.407(4) . ?
C13 H13 0.9500 . ?
C14 C15 1.407(4) . ?
C15 C16 1.378(4) . ?
C16 C17 1.500(4) . ?
C17 C18 1.527(4) . ?
C17 H17A 0.9900 . ?
C17 H17B 0.9900 . ?
C18 C19 1.522(4) . ?
C18 C21 1.533(4) . ?
C18 C22 1.540(4) . ?
C19 C20 1.386(4) . ?
C20 H20 0.9500 . ?
C21 H21A 0.9800 . ?
C21 H21B 0.9800 . ?
C21 H21C 0.9800 . ?
C22 H22A 0.9800 . ?
C22 H22B 0.9800 . ?
C22 H22C 0.9800 . ?
C23 O1 1.223(4) . ?
C23 C24 1.500(4) . ?
C24 H24A 0.9800 . ?
C24 H24B 0.9800 . ?
C24 H24C 0.9800 . ?

loop_
_geom_torsion_atom_site_label_1
_geom_torsion_atom_site_label_2
_geom_torsion_atom_site_label_3
_geom_torsion_atom_site_label_4
_geom_torsion
_geom_torsion_site_symmetry_1
_geom_torsion_site_symmetry_2
_geom_torsion_site_symmetry_3
_geom_torsion_site_symmetry_4
_geom_torsion_publ_flag
C4 N1 C1 C20 -179.7(3) . . . . ?
C4 N1 C1 C2 -0.4(3) . . . . ?
N1 C1 C2 C3 -0.4(4) . . . . ?
C20 C1 C2 C3 179.0(3) . . . . ?
C1 C2 C3 C4 1.0(4) . . . . ?
C1 N1 C4 C5 -177.2(3) . . . . ?
C1 N1 C4 C3 1.0(3) . . . . ?
C2 C3 C4 N1 -1.2(4) . . . . ?
C2 C3 C4 C5 176.9(3) . . . . ?
N1 C4 C5 C6 -0.3(5) . . . . ?
C3 C4 C5 C6 -178.0(3) . . . . ?
C9 N2 C6 C5 -179.4(3) . . . . ?
C9 N2 C6 C7 0.4(3) . . . . ?
C4 C5 C6 N2 -0.8(5) . . . . ?
C4 C5 C6 C7 179.3(3) . . . . ?
N2 C6 C7 C8 -0.4(4) . . . . ?
C5 C6 C7 C8 179.5(3) . . . . ?
C6 C7 C8 C9 0.1(3) . . . . ?
C6 N2 C9 C10 178.7(3) . . . . ?
C6 N2 C9 C8 -0.4(3) . . . . ?
C7 C8 C9 N2 0.1(4) . . . . ?
C7 C8 C9 C10 -178.9(3) . . . . ?
N2 C9 C10 C11 -2.4(5) . . . . ?
C8 C9 C10 C11 176.5(3) . . . . ?
C14 N3 C11 C10 -178.7(3) . . . . ?
C14 N3 C11 C12 -0.3(3) . . . . ?
C9 C10 C11 N3 2.3(5) . . . . ?
C9 C10 C11 C12 -175.8(3) . . . . ?
N3 C11 C12 C13 -0.1(3) . . . . ?
C10 C11 C12 C13 178.3(3) . . . . ?
N3 C11 C12 C23 -178.6(3) . . . . ?
C10 C11 C12 C23 -0.2(5) . . . . ?
C11 C12 C13 C14 0.4(3) . . . . ?
C23 C12 C13 C14 178.9(3) . . . . ?
C11 N3 C14 C15 -179.3(3) . . . . ?
C11 N3 C14 C13 0.5(3) . . . . ?
C12 C13 C14 N3 -0.6(3) . . . . ?
C12 C13 C14 C15 179.2(3) . . . . ?
N3 C14 C15 C16 2.7(5) . . . . ?
C13 C14 C15 C16 -177.0(3) . . . . ?
N3 C14 C15 Br1 -179.4(2) . . . . ?
C13 C14 C15 Br1 0.9(4) . . . . ?
C19 N4 C16 C15 179.4(3) . . . . ?
C19 N4 C16 C17 -2.0(3) . . . . ?
C14 C15 C16 N4 -4.7(5) . . . . ?
Br1 C15 C16 N4 177.4(2) . . . . ?
C14 C15 C16 C17 176.8(3) . . . . ?
Br1 C15 C16 C17 -1.1(4) . . . . ?
N4 C16 C17 C18 6.2(3) . . . . ?
C15 C16 C17 C18 -175.1(3) . . . . ?
C16 C17 C18 C19 -7.3(3) . . . . ?
C16 C17 C18 C21 -127.1(3) . . . . ?
C16 C17 C18 C22 109.8(3) . . . . ?
C16 N4 C19 C20 177.3(3) . . . . ?
C16 N4 C19 C18 -3.4(3) . . . . ?
C17 C18 C19 N4 7.0(3) . . . . ?
C21 C18 C19 N4 126.2(3) . . . . ?
C22 C18 C19 N4 -111.1(3) . . . . ?
C17 C18 C19 C20 -173.7(3) . . . . ?
C21 C18 C19 C20 -54.5(4) . . . . ?
C22 C18 C19 C20 68.2(4) . . . . ?
N4 C19 C20 C1 0.7(5) . . . . ?
C18 C19 C20 C1 -178.6(3) . . . . ?
N1 C1 C20 C19 2.0(5) . . . . ?
C2 C1 C20 C19 -177.2(3) . . . . ?
C13 C12 C23 O1 -179.0(3) . . . . ?
C11 C12 C23 O1 -0.8(5) . . . . ?
C13 C12 C23 C24 0.6(4) . . . . ?
C11 C12 C23 C24 178.8(3) . . . . ?

loop_
_cod_related_entry_id
_cod_related_entry_database
_cod_related_entry_code
1 ChemSpider 30658996
